data_1505455
loop_
_publ_author_name
'Yuan, Weicheng'
'Du, Haifeng'
'Zhao, Baoguo'
'Shi, Yian'

_publ_section_title
;
 A mild Cu(I)-catalyzed regioselective diamination of conjugated dienes.
;
_journal_issue 13
_journal_name_full 'Organic letters'
_journal_page_first 2589
_journal_page_last 2591
_journal_paper_doi 10.1021/ol071105a
_journal_volume 9
_journal_year 2007
_chemical_formula_sum 'C15 H26 N2 O3'
_chemical_formula_weight 282.38
_chemical_name_systematic
;

 ?

;
_space_group_IT_number 2
_symmetry_cell_setting triclinic
_symmetry_space_group_name_Hall '-P 1'
_symmetry_space_group_name_H-M 'P -1'
_atom_sites_solution_hydrogens geom
_atom_sites_solution_primary direct
_atom_sites_solution_secondary difmap
_audit_creation_method 'Bruker SHELXTL'
_cell_angle_alpha 109.931(2)
_cell_angle_beta 91.021(3)
_cell_angle_gamma 104.591(3)
_cell_formula_units_Z 2
_cell_length_a 6.6652(3)
_cell_length_b 10.3560(5)
_cell_length_c 12.7813(6)
_cell_measurement_reflns_used 8683
_cell_measurement_temperature 100(2)
_cell_volume 797.41(7)
_computing_cell_refinement 'Bruker SMART'
_computing_data_collection 'Bruker SMART'
_computing_data_reduction 'Bruker SAINT'
_computing_molecular_graphics 'Bruker SHELXTL'
_computing_publication_material 'Bruker SHELXTL'
_computing_structure_refinement 'Bruker SHELXTL'
_computing_structure_solution 'Bruker SHELXTL'
_diffrn_ambient_temperature 100(2)
_diffrn_measured_fraction_theta_full 0.950
_diffrn_measured_fraction_theta_max 0.950
_diffrn_measurement_device_type 'Bruker Kappa Apex2 CCD area detector'
_diffrn_measurement_method 'phi and omega scans'
_diffrn_radiation_monochromator graphite
_diffrn_radiation_source 'fine-focus sealed tube'
_diffrn_radiation_type MoK\a
_diffrn_radiation_wavelength 0.71073
_diffrn_reflns_av_R_equivalents 0.0302
_diffrn_reflns_av_sigmaI/netI 0.0422
_diffrn_reflns_limit_h_max 9
_diffrn_reflns_limit_h_min -9
_diffrn_reflns_limit_k_max 14
_diffrn_reflns_limit_k_min -14
_diffrn_reflns_limit_l_max 18
_diffrn_reflns_limit_l_min -18
_diffrn_reflns_number 15010
_diffrn_reflns_theta_full 31.00
_diffrn_reflns_theta_max 31.00
_diffrn_reflns_theta_min 1.71
_exptl_absorpt_coefficient_mu 0.082
_exptl_absorpt_correction_T_max 0.9938
_exptl_absorpt_correction_T_min 0.9611
_exptl_absorpt_correction_type multi-scan
_exptl_absorpt_process_details 'SADABS, Sheldrick, 1997'
_exptl_crystal_colour colorless
_exptl_crystal_density_diffrn 1.176
_exptl_crystal_density_meas ?
_exptl_crystal_density_method 'not measured'
_exptl_crystal_description rods
_exptl_crystal_F_000 308
_exptl_crystal_size_max 0.49
_exptl_crystal_size_mid 0.16
_exptl_crystal_size_min 0.08
_refine_diff_density_max 0.609
_refine_diff_density_min -0.380
_refine_diff_density_rms 0.094
_refine_ls_goodness_of_fit_ref 1.122
_refine_ls_hydrogen_treatment constr
_refine_ls_matrix_type full
_refine_ls_number_parameters 182
_refine_ls_number_reflns 4842
_refine_ls_number_restraints 0
_refine_ls_restrained_S_all 1.122
_refine_ls_R_factor_all 0.0988
_refine_ls_R_factor_gt 0.0822
_refine_ls_shift/su_max 0.003
_refine_ls_shift/su_mean 0.001
_refine_ls_structure_factor_coef Fsqd
_refine_ls_weighting_details 'calc w=1/[\s^2^(Fo^2^)+(0.0733P)^2^+2.2085P] where P=(Fo^2^+2Fc^2^)/3'
_refine_ls_weighting_scheme calc
_refine_ls_wR_factor_gt 0.2410
_refine_ls_wR_factor_ref 0.2495
_reflns_number_gt 3807
_reflns_number_total 4842
_reflns_threshold_expression >2sigma(I)
_cod_data_source_file ol071105asi20070514_020004.cif
_cod_data_source_block ys159_0m
_cod_depositor_comments
;
The following automatic conversions were performed:

'_symmetry_cell_setting' value 'Triclinic' changed to 'triclinic'
according to /home/saulius/struct/CIF-dictionaries/cif_core.dic
dictionary named 'cif_core.dic' version 2.4.1 from 2010-06-29.

Automatic conversion script
Id: cif_fix_values 1715 2011-07-08 13:25:40Z adriana 

The following automatic conversions were performed:

'_exptl_crystal_density_meas' value 'not measured' was changed to '?'
- the value is perceived as not measured.

Automatic conversion script
Id: cif_fix_values 3008 2015-01-20 13:52:24Z robertas 
;
_cod_original_cell_volume 797.41(6)
_cod_original_sg_symbol_H-M P-1
_cod_database_code 1505455

loop_
_symmetry_equiv_pos_as_xyz
'x, y, z'
'-x, -y, -z'

loop_
_atom_site_label
_atom_site_type_symbol
_atom_site_fract_x
_atom_site_fract_y
_atom_site_fract_z
_atom_site_U_iso_or_equiv
_atom_site_adp_type
_atom_site_occupancy
_atom_site_symmetry_multiplicity
_atom_site_calc_flag
_atom_site_refinement_flags
O1 O 0.4072(3) 0.4135(2) 0.14782(16) 0.0207(4) Uani 1 1 d .
O2 O -0.3680(4) 0.0748(3) 0.3751(2) 0.0342(5) Uani 1 1 d .
O3 O -0.6588(3) 0.1470(2) 0.36844(18) 0.0249(4) Uani 1 1 d .
N1 N 0.0940(3) 0.4409(2) 0.21315(18) 0.0178(4) Uani 1 1 d .
N2 N 0.0872(3) 0.2585(2) 0.05315(17) 0.0159(4) Uani 1 1 d .
C1 C 0.2157(4) 0.3755(3) 0.1389(2) 0.0161(5) Uani 1 1 d .
C2 C -0.1263(4) 0.2694(3) 0.0601(2) 0.0176(5) Uani 1 1 d .
H2A H -0.2273 0.1738 0.0382 0.021 Uiso 1 1 calc R
H2B H -0.1612 0.3193 0.0116 0.021 Uiso 1 1 calc R
C3 C -0.1255(4) 0.3571(3) 0.1848(2) 0.0178(5) Uani 1 1 d .
H3A H -0.2175 0.4219 0.1927 0.021 Uiso 1 1 calc R
C4 C 0.1821(4) 0.5605(3) 0.3206(2) 0.0212(5) Uani 1 1 d .
C5 C 0.3080(6) 0.5122(4) 0.3950(2) 0.0338(7) Uani 1 1 d .
H5A H 0.4228 0.4818 0.3561 0.051 Uiso 1 1 calc R
H5B H 0.2166 0.4323 0.4107 0.051 Uiso 1 1 calc R
H5C H 0.3648 0.5919 0.4655 0.051 Uiso 1 1 calc R
C6 C 0.3219(5) 0.6854(3) 0.2955(3) 0.0296(6) Uani 1 1 d .
H6A H 0.2399 0.7155 0.2484 0.044 Uiso 1 1 calc R
H6B H 0.4366 0.6555 0.2561 0.044 Uiso 1 1 calc R
H6C H 0.3788 0.7653 0.3659 0.044 Uiso 1 1 calc R
C7 C 0.0040(5) 0.6093(3) 0.3816(3) 0.0291(6) Uani 1 1 d .
H7A H -0.0755 0.6408 0.3345 0.044 Uiso 1 1 calc R
H7B H 0.0617 0.6887 0.4522 0.044 Uiso 1 1 calc R
H7C H -0.0883 0.5297 0.3973 0.044 Uiso 1 1 calc R
C8 C 0.1564(4) 0.2070(3) -0.0604(2) 0.0177(5) Uani 1 1 d .
C9 C 0.3498(4) 0.1561(3) -0.0541(2) 0.0248(6) Uani 1 1 d .
H9A H 0.4635 0.2360 -0.0056 0.037 Uiso 1 1 calc R
H9B H 0.3916 0.1200 -0.1293 0.037 Uiso 1 1 calc R
H9C H 0.3187 0.0796 -0.0231 0.037 Uiso 1 1 calc R
C10 C 0.2022(5) 0.3281(3) -0.1077(2) 0.0249(6) Uani 1 1 d .
H10A H 0.3144 0.4086 -0.0587 0.037 Uiso 1 1 calc R
H10B H 0.0761 0.3594 -0.1118 0.037 Uiso 1 1 calc R
H10C H 0.2452 0.2935 -0.1829 0.037 Uiso 1 1 calc R
C11 C -0.0183(4) 0.0813(3) -0.1364(2) 0.0229(5) Uani 1 1 d .
H11A H -0.0463 0.0041 -0.1061 0.034 Uiso 1 1 calc R
H11B H 0.0241 0.0468 -0.2117 0.034 Uiso 1 1 calc R
H11C H -0.1448 0.1121 -0.1401 0.034 Uiso 1 1 calc R
C12 C -0.1950(4) 0.2617(3) 0.2520(2) 0.0200(5) Uani 1 1 d .
H12A H -0.0986 0.2203 0.2751 0.024 Uiso 1 1 calc R
C13 C -0.3880(4) 0.2349(3) 0.2791(2) 0.0200(5) Uani 1 1 d .
H13A H -0.4825 0.2770 0.2552 0.024 Uiso 1 1 calc R
C14 C -0.4637(4) 0.1429(3) 0.3447(2) 0.0213(5) Uani 1 1 d .
C15 C -0.7555(5) 0.0645(4) 0.4343(3) 0.0315(7) Uani 1 1 d .
H15A H -0.8963 0.0754 0.4455 0.047 Uiso 1 1 calc R
H15B H -0.6720 0.0987 0.5072 0.047 Uiso 1 1 calc R
H15C H -0.7639 -0.0364 0.3949 0.047 Uiso 1 1 calc R

loop_
_atom_site_aniso_label
_atom_site_aniso_U_11
_atom_site_aniso_U_22
_atom_site_aniso_U_33
_atom_site_aniso_U_23
_atom_site_aniso_U_13
_atom_site_aniso_U_12
O1 0.0150(9) 0.0239(10) 0.0206(9) 0.0068(7) -0.0006(7) 0.0028(7)
O2 0.0371(13) 0.0364(13) 0.0419(13) 0.0275(11) 0.0124(10) 0.0129(10)
O3 0.0242(10) 0.0235(10) 0.0279(10) 0.0130(8) 0.0096(8) 0.0023(8)
N1 0.0166(10) 0.0183(10) 0.0179(10) 0.0058(8) 0.0028(7) 0.0046(8)
N2 0.0138(9) 0.0198(10) 0.0145(9) 0.0067(8) 0.0018(7) 0.0044(8)
C1 0.0180(11) 0.0164(11) 0.0156(10) 0.0073(8) 0.0014(8) 0.0054(9)
C2 0.0124(11) 0.0220(12) 0.0184(11) 0.0082(9) 0.0014(8) 0.0035(9)
C3 0.0159(11) 0.0185(11) 0.0206(11) 0.0091(9) 0.0041(9) 0.0046(9)
C4 0.0246(13) 0.0210(12) 0.0174(11) 0.0044(9) 0.0017(9) 0.0085(10)
C5 0.052(2) 0.0342(17) 0.0171(13) 0.0031(11) -0.0042(12) 0.0234(15)
C6 0.0293(15) 0.0193(13) 0.0320(15) 0.0037(11) 0.0003(12) 0.0004(11)
C7 0.0339(16) 0.0266(14) 0.0246(14) 0.0039(11) 0.0083(11) 0.0112(12)
C8 0.0164(11) 0.0220(12) 0.0148(10) 0.0069(9) 0.0033(8) 0.0051(9)
C9 0.0197(13) 0.0289(14) 0.0258(13) 0.0065(11) 0.0051(10) 0.0108(11)
C10 0.0248(13) 0.0298(15) 0.0217(12) 0.0146(11) 0.0042(10) 0.0030(11)
C11 0.0220(13) 0.0226(13) 0.0187(12) 0.0035(10) -0.0013(9) 0.0026(10)
C12 0.0231(13) 0.0196(12) 0.0203(12) 0.0090(9) 0.0052(9) 0.0082(10)
C13 0.0241(13) 0.0195(12) 0.0188(11) 0.0085(9) 0.0057(9) 0.0074(10)
C14 0.0274(13) 0.0175(12) 0.0170(11) 0.0054(9) 0.0045(9) 0.0037(10)
C15 0.0332(16) 0.0298(16) 0.0281(15) 0.0138(12) 0.0109(12) -0.0023(12)

loop_
_atom_type_symbol
_atom_type_description
_atom_type_scat_dispersion_real
_atom_type_scat_dispersion_imag
_atom_type_scat_source
C C 0.0033 0.0016 'International Tables Vol C Tables 4.2.6.8 and 6.1.1.4'
H H 0.0000 0.0000 'International Tables Vol C Tables 4.2.6.8 and 6.1.1.4'
N N 0.0061 0.0033 'International Tables Vol C Tables 4.2.6.8 and 6.1.1.4'
O O 0.0106 0.0060 'International Tables Vol C Tables 4.2.6.8 and 6.1.1.4'

loop_
_geom_angle_atom_site_label_1
_geom_angle_atom_site_label_2
_geom_angle_atom_site_label_3
_geom_angle
C14 O3 C15 117.0(2)
C1 N1 C3 110.7(2)
C1 N1 C4 123.0(2)
C3 N1 C4 124.9(2)
C1 N2 C2 108.0(2)
C1 N2 C8 120.5(2)
C2 N2 C8 117.85(19)
O1 C1 N1 125.2(2)
O1 C1 N2 125.7(2)
N1 C1 N2 109.0(2)
N2 C2 C3 103.21(19)
N1 C3 C12 114.2(2)
N1 C3 C2 100.52(19)
C12 C3 C2 111.7(2)
N1 C4 C6 109.0(2)
N1 C4 C7 109.3(2)
C6 C4 C7 108.6(2)
N1 C4 C5 110.3(2)
C6 C4 C5 110.2(3)
C7 C4 C5 109.5(2)
N2 C8 C9 110.1(2)
N2 C8 C11 108.4(2)
C9 C8 C11 108.6(2)
N2 C8 C10 109.6(2)
C9 C8 C10 110.4(2)
C11 C8 C10 109.8(2)
C13 C12 C3 121.1(2)
C12 C13 C14 123.3(3)
O2 C14 O3 123.8(3)
O2 C14 C13 126.5(3)
O3 C14 C13 109.7(2)

loop_
_geom_bond_atom_site_label_1
_geom_bond_atom_site_label_2
_geom_bond_distance
O1 C1 1.228(3)
O2 C14 1.208(4)
O3 C14 1.349(3)
O3 C15 1.444(3)
N1 C1 1.372(3)
N1 C3 1.467(3)
N1 C4 1.487(3)
N2 C1 1.394(3)
N2 C2 1.457(3)
N2 C8 1.491(3)
C2 C3 1.541(4)
C3 C12 1.514(4)
C4 C6 1.526(4)
C4 C7 1.529(4)
C4 C5 1.538(4)
C8 C9 1.521(4)
C8 C11 1.526(4)
C8 C10 1.537(4)
C12 C13 1.324(4)
C13 C14 1.478(4)
